data_7050597
loop_
_publ_author_name
'Kay Lee, Hung'
'Suet Lam, Tung'
'Lam, Chi-Keung'
'Li, Hung-Wing'
'Man Fung, Sze'

_publ_section_title
;
 Synthesis and structural characterisation of divalent transition metal
 complexes containing an unsymmetrical benzamidinate ligandElectronic
 supplementary information (ESI) available: inclination angles in
 complexes 1?6. See http://www.rsc.org/suppdata/nj/b3/b303527a//
;
_journal_issue 9
_journal_name_full 'New Journal of Chemistry'
_journal_page_first 1310
_journal_paper_doi 10.1039/b303527a
_journal_volume 27
_journal_year 2003
_chemical_formula_sum 'C78 H108 Co2 N10 Si4'
_chemical_formula_weight 1415.96
_chemical_name_systematic
;
?
;
_space_group_IT_number 2
_symmetry_cell_setting triclinic
_symmetry_space_group_name_Hall '-P 1'
_symmetry_space_group_name_H-M 'P -1'
_atom_sites_solution_hydrogens geom
_atom_sites_solution_primary direct
_atom_sites_solution_secondary difmap
_audit_creation_method SHELXL-97
_cell_angle_alpha 108.250(2)
_cell_angle_beta 104.354(2)
_cell_angle_gamma 95.475(2)
_cell_formula_units_Z 1
_cell_length_a 10.9563(9)
_cell_length_b 11.6745(9)
_cell_length_c 17.633(1)
_cell_measurement_temperature 293(2)
_cell_volume 2038.1(3)
_computing_cell_refinement 'Bruker SMART CCD Diffractometer'
_computing_data_collection 'Bruker SMART CCD Diffractometer'
_computing_data_reduction 'Bruker SMART CCD Diffractometer'
_computing_molecular_graphics 'Siemens SHELXTL'
_computing_publication_material 'Siemens SHELXTL'
_computing_structure_refinement 'SHELXL-97 (Sheldrick, 1997)'
_computing_structure_solution 'SHELXS-97 (Sheldrick, 1990)'
_diffrn_ambient_temperature 293(2)
_diffrn_measured_fraction_theta_full 0.973
_diffrn_measured_fraction_theta_max 0.973
_diffrn_measurement_device_type 'Bruker SMART CCD Diffractometer'
_diffrn_measurement_method 'omega scan'
_diffrn_radiation_monochromator graphite
_diffrn_radiation_source 'fine-focus sealed tube'
_diffrn_radiation_type MoK\a
_diffrn_radiation_wavelength 0.71073
_diffrn_reflns_av_R_equivalents 0.0215
_diffrn_reflns_av_sigmaI/netI 0.0553
_diffrn_reflns_limit_h_max 14
_diffrn_reflns_limit_h_min -14
_diffrn_reflns_limit_k_max 14
_diffrn_reflns_limit_k_min -15
_diffrn_reflns_limit_l_max 23
_diffrn_reflns_limit_l_min -12
_diffrn_reflns_number 13501
_diffrn_reflns_theta_full 28.03
_diffrn_reflns_theta_max 28.03
_diffrn_reflns_theta_min 1.27
_exptl_absorpt_coefficient_mu 0.511
_exptl_absorpt_correction_T_max 1.0000
_exptl_absorpt_correction_T_min 0.6742
_exptl_absorpt_correction_type SADABS
_exptl_crystal_colour Blue
_exptl_crystal_density_diffrn 1.154
_exptl_crystal_density_method 'not measured'
_exptl_crystal_description Block
_exptl_crystal_F_000 756
_exptl_crystal_size_max 0.45
_exptl_crystal_size_mid 0.43
_exptl_crystal_size_min 0.28
_refine_diff_density_max 0.312
_refine_diff_density_min -0.349
_refine_diff_density_rms 0.047
_refine_ls_extinction_coef 0.0002(5)
_refine_ls_extinction_expression Fc^*^=kFc[1+0.001xFc^2^\l^3^/sin(2\q)]^-1/4^
_refine_ls_extinction_method SHELXL
_refine_ls_goodness_of_fit_ref 0.943
_refine_ls_hydrogen_treatment mixed
_refine_ls_matrix_type full
_refine_ls_number_parameters 425
_refine_ls_number_reflns 9622
_refine_ls_number_restraints 0
_refine_ls_restrained_S_all 0.943
_refine_ls_R_factor_all 0.0802
_refine_ls_R_factor_gt 0.0465
_refine_ls_shift/su_max 0.001
_refine_ls_shift/su_mean 0.000
_refine_ls_structure_factor_coef Fsqd
_refine_ls_weighting_details 'calc w=1/[\s^2^(Fo^2^)+(0.0673P)^2^+0.0000P] where P=(Fo^2^+2Fc^2^)/3'
_refine_ls_weighting_scheme calc
_refine_ls_wR_factor_gt 0.1172
_refine_ls_wR_factor_ref 0.1312
_reflns_number_gt 6064
_reflns_number_total 9622
_reflns_threshold_expression >2sigma(I)
_cod_data_source_file b303527a.txt
_cod_data_source_block Compound_5
_cod_depositor_comments
;
The following automatic conversions were performed:
'_symmetry_cell_setting' value 'Triclinic' changed to 'triclinic'
according to '/home/saulius/struct/CIF-dictionaries/cif_core.dic'
dictionary named 'cif_core.dic' version 2.4.1 from 2010-06-29.

Automatic conversion script
Id: cif_fix_enum 1527 2010-12-29 10:47:43Z saulius 
;
_cod_original_sg_symbol_H-M P-1
_cod_database_code 7050597

loop_
_symmetry_equiv_pos_as_xyz
'x, y, z'
'-x, -y, -z'

loop_
_atom_site_label
_atom_site_type_symbol
_atom_site_fract_x
_atom_site_fract_y
_atom_site_fract_z
_atom_site_U_iso_or_equiv
_atom_site_adp_type
_atom_site_occupancy
_atom_site_symmetry_multiplicity
_atom_site_calc_flag
_atom_site_refinement_flags
_atom_site_disorder_assembly
_atom_site_disorder_group
Co1 Co 0.51755(3) 0.02918(3) 0.715548(18) 0.04106(11) Uani 1 1 d . . .
Si1 Si 0.39126(7) -0.31095(7) 0.62218(5) 0.0574(2) Uani 1 1 d . . .
Si2 Si 0.59688(8) 0.36430(7) 0.81087(6) 0.0609(2) Uani 1 1 d . . .
N1 N 0.32748(17) 0.02409(17) 0.70203(12) 0.0438(5) Uani 1 1 d . . .
N2 N 0.38818(18) -0.15592(17) 0.65317(12) 0.0444(5) Uani 1 1 d . . .
N3 N 0.65085(17) 0.04126(16) 0.82105(11) 0.0413(4) Uani 1 1 d . . .
N4 N 0.61216(18) 0.21549(17) 0.80163(12) 0.0453(5) Uani 1 1 d . . .
N5 N 0.59628(18) 0.02425(18) 0.61405(11) 0.0467(5) Uani 1 1 d . . .
C1 C 0.2938(2) -0.0971(2) 0.66669(14) 0.0415(5) Uani 1 1 d . . .
C2 C 0.1583(2) -0.1630(2) 0.64550(16) 0.0487(6) Uani 1 1 d . . .
C3 C 0.1007(3) -0.1589(3) 0.7068(2) 0.0678(8) Uani 1 1 d . . .
H3A H 0.1437 -0.1103 0.7619 0.081 Uiso 1 1 calc R . .
C4 C -0.0208(3) -0.2266(3) 0.6875(3) 0.0963(12) Uani 1 1 d . . .
H4A H -0.0590 -0.2239 0.7295 0.116 Uiso 1 1 calc R . .
C5 C -0.0845(3) -0.2977(3) 0.6062(3) 0.0998(13) Uani 1 1 d . . .
H5A H -0.1658 -0.3437 0.5933 0.120 Uiso 1 1 calc R . .
C6 C -0.0303(3) -0.3016(3) 0.5445(3) 0.0883(11) Uani 1 1 d . . .
H6A H -0.0749 -0.3489 0.4894 0.106 Uiso 1 1 calc R . .
C7 C 0.0922(3) -0.2349(2) 0.56361(19) 0.0666(8) Uani 1 1 d . . .
H7A H 0.1298 -0.2385 0.5213 0.080 Uiso 1 1 calc R . .
C8 C 0.2395(2) 0.1040(2) 0.71899(17) 0.0500(6) Uani 1 1 d . . .
C9 C 0.2440(3) 0.1644(2) 0.8020(2) 0.0637(8) Uani 1 1 d . . .
C10 C 0.1643(4) 0.2490(3) 0.8182(3) 0.0906(11) Uani 1 1 d . . .
H10A H 0.1677 0.2910 0.8733 0.109 Uiso 1 1 calc R . .
C11 C 0.0810(4) 0.2719(3) 0.7554(3) 0.1028(14) Uani 1 1 d . . .
H11A H 0.0266 0.3270 0.7675 0.123 Uiso 1 1 calc R . .
C12 C 0.0782(3) 0.2129(3) 0.6738(3) 0.0877(11) Uani 1 1 d . . .
H12A H 0.0213 0.2286 0.6311 0.105 Uiso 1 1 calc R . .
C13 C 0.1583(2) 0.1305(2) 0.6541(2) 0.0600(7) Uani 1 1 d . . .
C14 C 0.1629(3) 0.0778(3) 0.5668(2) 0.0775(9) Uani 1 1 d . . .
H14A H 0.2234 0.0234 0.5641 0.116 Uiso 1 1 calc R . .
H14B H 0.1889 0.1429 0.5484 0.116 Uiso 1 1 calc R . .
H14C H 0.0795 0.0331 0.5312 0.116 Uiso 1 1 calc R . .
C15 C 0.3325(3) 0.1390(3) 0.8721(2) 0.0857(10) Uani 1 1 d . . .
H15A H 0.3224 0.1883 0.9243 0.129 Uiso 1 1 calc R . .
H15B H 0.4195 0.1588 0.8721 0.129 Uiso 1 1 calc R . .
H15C H 0.3122 0.0537 0.8648 0.129 Uiso 1 1 calc R . .
C16 C 0.2778(3) -0.4046(3) 0.6532(3) 0.0900(11) Uani 1 1 d . . .
H16A H 0.1915 -0.3971 0.6292 0.135 Uiso 1 1 calc R . .
H16B H 0.2976 -0.3756 0.7130 0.135 Uiso 1 1 calc R . .
H16C H 0.2860 -0.4892 0.6334 0.135 Uiso 1 1 calc R . .
C17 C 0.3578(4) -0.3776(3) 0.5064(2) 0.0972(12) Uani 1 1 d . . .
H17A H 0.2734 -0.3686 0.4796 0.146 Uiso 1 1 calc R . .
H17B H 0.3628 -0.4631 0.4904 0.146 Uiso 1 1 calc R . .
H17C H 0.4200 -0.3352 0.4897 0.146 Uiso 1 1 calc R . .
C18 C 0.5565(3) -0.3294(3) 0.6711(2) 0.0729(9) Uani 1 1 d . . .
H18A H 0.5764 -0.2954 0.7308 0.109 Uiso 1 1 calc R . .
H18B H 0.6171 -0.2872 0.6532 0.109 Uiso 1 1 calc R . .
H18C H 0.5610 -0.4151 0.6544 0.109 Uiso 1 1 calc R . .
C21 C 0.6711(2) 0.1631(2) 0.85280(14) 0.0406(5) Uani 1 1 d . . .
C22 C 0.7470(2) 0.2332(2) 0.94199(15) 0.0472(6) Uani 1 1 d . . .
C23 C 0.7153(3) 0.2051(3) 1.00574(16) 0.0650(8) Uani 1 1 d . . .
H23A H 0.6496 0.1393 0.9932 0.078 Uiso 1 1 calc R . .
C24 C 0.7802(3) 0.2739(3) 1.08863(19) 0.0846(10) Uani 1 1 d . . .
H24A H 0.7571 0.2546 1.1311 0.102 Uiso 1 1 calc R . .
C25 C 0.8774(3) 0.3694(3) 1.1080(2) 0.0920(11) Uani 1 1 d . . .
H25A H 0.9203 0.4160 1.1635 0.110 Uiso 1 1 calc R . .
C26 C 0.9111(3) 0.3961(3) 1.0457(2) 0.0957(13) Uani 1 1 d . . .
H26A H 0.9785 0.4605 1.0587 0.115 Uiso 1 1 calc R . .
C27 C 0.8468(3) 0.3291(3) 0.96333(19) 0.0703(9) Uani 1 1 d . . .
H27A H 0.8713 0.3490 0.9215 0.084 Uiso 1 1 calc R . .
C28 C 0.7194(2) -0.0327(2) 0.86059(14) 0.0459(6) Uani 1 1 d . . .
C29 C 0.8508(3) -0.0292(2) 0.86962(16) 0.0565(7) Uani 1 1 d . . .
C30 C 0.9107(3) -0.1075(3) 0.9049(2) 0.0840(10) Uani 1 1 d . . .
H30A H 0.9984 -0.1037 0.9131 0.101 Uiso 1 1 calc R . .
C31 C 0.8466(5) -0.1888(3) 0.9276(2) 0.1017(14) Uani 1 1 d . . .
H31A H 0.8897 -0.2412 0.9499 0.122 Uiso 1 1 calc R . .
C32 C 0.7180(4) -0.1947(3) 0.91791(19) 0.0855(11) Uani 1 1 d . . .
H32A H 0.6741 -0.2511 0.9338 0.103 Uiso 1 1 calc R . .
C33 C 0.6520(3) -0.1166(2) 0.88422(16) 0.0609(7) Uani 1 1 d . . .
C34 C 0.5115(3) -0.1232(3) 0.8746(2) 0.0846(10) Uani 1 1 d . . .
H34A H 0.4812 -0.0641 0.8507 0.127 Uiso 1 1 calc R . .
H34B H 0.4974 -0.1058 0.9284 0.127 Uiso 1 1 calc R . .
H34C H 0.4659 -0.2041 0.8386 0.127 Uiso 1 1 calc R . .
C35 C 0.9263(3) 0.0554(3) 0.8416(2) 0.0742(9) Uani 1 1 d . . .
H35A H 0.8711 0.1028 0.8185 0.111 Uiso 1 1 calc R . .
H35B H 0.9613 0.0079 0.7998 0.111 Uiso 1 1 calc R . .
H35C H 0.9949 0.1096 0.8884 0.111 Uiso 1 1 calc R . .
C36 C 0.5687(5) 0.4549(3) 0.9107(3) 0.1178(15) Uani 1 1 d . . .
H36A H 0.4963 0.4114 0.9181 0.177 Uiso 1 1 calc R . .
H36B H 0.5519 0.5333 0.9088 0.177 Uiso 1 1 calc R . .
H36C H 0.6433 0.4666 0.9565 0.177 Uiso 1 1 calc R . .
C37 C 0.4572(3) 0.3537(3) 0.7223(3) 0.0989(13) Uani 1 1 d . . .
H37A H 0.3817 0.3101 0.7263 0.148 Uiso 1 1 calc R . .
H37B H 0.4728 0.3108 0.6705 0.148 Uiso 1 1 calc R . .
H37C H 0.4450 0.4349 0.7244 0.148 Uiso 1 1 calc R . .
C38 C 0.7391(3) 0.4499(3) 0.7969(2) 0.0800(10) Uani 1 1 d . . .
H38A H 0.8139 0.4600 0.8422 0.120 Uiso 1 1 calc R . .
H38B H 0.7232 0.5291 0.7963 0.120 Uiso 1 1 calc R . .
H38C H 0.7529 0.4044 0.7450 0.120 Uiso 1 1 calc R . .
C41 C 0.6912(3) 0.1355(3) 0.63364(17) 0.0708(9) Uani 1 1 d . . .
H41A H 0.7235 0.1288 0.5868 0.106 Uiso 1 1 calc R . .
H41B H 0.7607 0.1441 0.6817 0.106 Uiso 1 1 calc R . .
H41C H 0.6511 0.2061 0.6451 0.106 Uiso 1 1 calc R . .
C42 C 0.6596(3) -0.0829(3) 0.60023(17) 0.0676(8) Uani 1 1 d . . .
H42A H 0.6964 -0.0897 0.5553 0.101 Uiso 1 1 calc R . .
H42B H 0.5976 -0.1558 0.5861 0.101 Uiso 1 1 calc R . .
H42C H 0.7259 -0.0730 0.6502 0.101 Uiso 1 1 calc R . .
C43 C 0.4851(2) 0.0092(2) 0.54135(13) 0.0474(6) Uani 1 1 d . . .
H43A H 0.4459 0.0812 0.5545 0.057 Uiso 1 1 calc R . .
H43B H 0.4222 -0.0609 0.5338 0.057 Uiso 1 1 calc R . .

loop_
_atom_site_aniso_label
_atom_site_aniso_U_11
_atom_site_aniso_U_22
_atom_site_aniso_U_33
_atom_site_aniso_U_23
_atom_site_aniso_U_13
_atom_site_aniso_U_12
Co1 0.03517(17) 0.0501(2) 0.03225(17) 0.01174(14) 0.00561(12) 0.00246(13)
Si1 0.0595(5) 0.0434(4) 0.0566(5) 0.0081(3) 0.0064(4) 0.0115(3)
Si2 0.0581(5) 0.0448(4) 0.0771(6) 0.0225(4) 0.0147(4) 0.0065(3)
N1 0.0374(10) 0.0402(10) 0.0451(11) 0.0067(9) 0.0091(8) 0.0035(8)
N2 0.0406(10) 0.0440(11) 0.0413(11) 0.0094(9) 0.0067(8) 0.0078(8)
N3 0.0414(10) 0.0398(10) 0.0355(10) 0.0109(9) 0.0042(8) 0.0004(8)
N4 0.0442(11) 0.0426(11) 0.0427(11) 0.0132(9) 0.0063(9) 0.0007(9)
N5 0.0405(10) 0.0591(12) 0.0345(10) 0.0149(9) 0.0050(8) 0.0015(9)
C1 0.0382(12) 0.0455(13) 0.0337(12) 0.0107(10) 0.0041(9) 0.0028(10)
C2 0.0394(12) 0.0391(13) 0.0589(16) 0.0115(12) 0.0078(11) 0.0037(10)
C3 0.0604(17) 0.0550(16) 0.078(2) 0.0086(15) 0.0275(16) -0.0028(13)
C4 0.076(2) 0.074(2) 0.138(4) 0.020(2) 0.058(2) -0.0040(19)
C5 0.0503(19) 0.071(2) 0.158(4) 0.021(3) 0.026(2) -0.0094(16)
C6 0.0547(19) 0.070(2) 0.101(3) 0.012(2) -0.0133(19) -0.0114(16)
C7 0.0520(16) 0.0609(17) 0.0671(19) 0.0164(15) -0.0039(14) -0.0031(13)
C8 0.0402(13) 0.0374(12) 0.0648(17) 0.0066(12) 0.0187(12) 0.0020(10)
C9 0.0587(17) 0.0520(16) 0.076(2) 0.0085(15) 0.0332(15) 0.0011(13)
C10 0.090(3) 0.065(2) 0.110(3) -0.003(2) 0.059(2) 0.0128(19)
C11 0.089(3) 0.072(2) 0.166(5) 0.031(3) 0.074(3) 0.038(2)
C12 0.0625(19) 0.081(2) 0.135(4) 0.046(2) 0.038(2) 0.0315(17)
C13 0.0425(14) 0.0527(15) 0.085(2) 0.0229(15) 0.0192(14) 0.0094(12)
C14 0.0543(17) 0.103(2) 0.079(2) 0.041(2) 0.0096(15) 0.0285(17)
C15 0.085(2) 0.096(2) 0.060(2) 0.0027(18) 0.0304(18) 0.0053(19)
C16 0.077(2) 0.0608(19) 0.134(3) 0.047(2) 0.018(2) 0.0091(16)
C17 0.116(3) 0.075(2) 0.067(2) -0.0083(18) 0.008(2) 0.029(2)
C18 0.0720(19) 0.0651(18) 0.080(2) 0.0223(17) 0.0184(17) 0.0285(15)
C21 0.0348(11) 0.0435(13) 0.0385(12) 0.0108(10) 0.0099(9) -0.0014(9)
C22 0.0453(13) 0.0442(13) 0.0401(13) 0.0072(11) 0.0041(10) 0.0000(11)
C23 0.0605(17) 0.0752(19) 0.0427(15) 0.0072(14) 0.0117(13) -0.0096(14)
C24 0.091(2) 0.099(2) 0.0422(17) 0.0062(17) 0.0143(16) -0.006(2)
C25 0.090(2) 0.087(2) 0.052(2) -0.0060(18) -0.0118(18) -0.013(2)
C26 0.092(3) 0.077(2) 0.074(2) 0.0170(19) -0.019(2) -0.0379(19)
C27 0.0677(18) 0.0654(18) 0.0564(18) 0.0181(15) -0.0028(14) -0.0199(15)
C28 0.0576(15) 0.0423(13) 0.0285(12) 0.0098(10) 0.0025(10) 0.0023(11)
C29 0.0535(15) 0.0555(15) 0.0462(15) 0.0100(12) -0.0011(12) 0.0117(12)
C30 0.083(2) 0.077(2) 0.072(2) 0.0165(19) -0.0048(18) 0.0303(19)
C31 0.145(4) 0.075(2) 0.063(2) 0.0244(19) -0.012(2) 0.034(3)
C32 0.138(3) 0.0610(19) 0.0531(19) 0.0309(16) 0.011(2) 0.005(2)
C33 0.083(2) 0.0508(15) 0.0381(14) 0.0146(12) 0.0070(13) -0.0069(14)
C34 0.095(2) 0.087(2) 0.068(2) 0.0304(18) 0.0277(18) -0.0219(19)
C35 0.0468(15) 0.084(2) 0.082(2) 0.0182(18) 0.0168(15) 0.0086(15)
C36 0.166(4) 0.063(2) 0.137(4) 0.020(2) 0.080(3) 0.039(2)
C37 0.066(2) 0.081(2) 0.155(4) 0.075(3) 0.002(2) 0.0060(17)
C38 0.0673(19) 0.0613(18) 0.101(3) 0.0335(18) 0.0085(18) -0.0082(15)
C41 0.0580(17) 0.094(2) 0.0469(16) 0.0200(16) 0.0099(13) -0.0160(16)
C42 0.0680(18) 0.097(2) 0.0538(17) 0.0345(16) 0.0259(14) 0.0381(17)
C43 0.0417(12) 0.0625(15) 0.0358(13) 0.0174(12) 0.0082(10) 0.0073(11)

loop_
_atom_type_symbol
_atom_type_description
_atom_type_scat_dispersion_real
_atom_type_scat_dispersion_imag
_atom_type_scat_source
C C 0.0033 0.0016 'International Tables Vol C Tables 4.2.6.8 and 6.1.1.4'
H H 0.0000 0.0000 'International Tables Vol C Tables 4.2.6.8 and 6.1.1.4'
N N 0.0061 0.0033 'International Tables Vol C Tables 4.2.6.8 and 6.1.1.4'
Si Si 0.0817 0.0704 'International Tables Vol C Tables 4.2.6.8 and 6.1.1.4'
Co Co 0.3494 0.9721 'International Tables Vol C Tables 4.2.6.8 and 6.1.1.4'

loop_
_geom_angle_atom_site_label_1
_geom_angle_atom_site_label_2
_geom_angle_atom_site_label_3
_geom_angle
_geom_angle_site_symmetry_1
_geom_angle_site_symmetry_3
_geom_angle_publ_flag
N3 Co1 N1 125.32(8) . . ?
N3 Co1 N5 113.26(7) . . ?
N1 Co1 N5 121.41(7) . . ?
N3 Co1 N4 63.66(7) . . ?
N1 Co1 N4 105.29(7) . . ?
N5 Co1 N4 98.96(7) . . ?
N3 Co1 N2 112.63(7) . . ?
N1 Co1 N2 62.96(7) . . ?
N5 Co1 N2 96.92(7) . . ?
N4 Co1 N2 163.76(7) . . ?
N3 Co1 C21 32.02(7) . . ?
N1 Co1 C21 117.52(7) . . ?
N5 Co1 C21 111.09(7) . . ?
N4 Co1 C21 31.79(7) . . ?
N2 Co1 C21 141.35(7) . . ?
N2 Si1 C18 107.78(12) . . ?
N2 Si1 C17 110.48(13) . . ?
C18 Si1 C17 107.75(16) . . ?
N2 Si1 C16 115.26(14) . . ?
C18 Si1 C16 107.14(15) . . ?
C17 Si1 C16 108.14(18) . . ?
N4 Si2 C37 106.19(12) . . ?
N4 Si2 C36 114.24(14) . . ?
C37 Si2 C36 108.9(2) . . ?
N4 Si2 C38 111.81(13) . . ?
C37 Si2 C38 106.10(16) . . ?
C36 Si2 C38 109.21(18) . . ?
C1 N1 C8 123.91(19) . . ?
C1 N1 Co1 95.48(14) . . ?
C8 N1 Co1 140.60(15) . . ?
C1 N2 Si1 130.33(17) . . ?
C1 N2 Co1 86.12(13) . . ?
Si1 N2 Co1 141.94(11) . . ?
C21 N3 C28 123.86(18) . . ?
C21 N3 Co1 94.42(14) . . ?
C28 N3 Co1 141.64(15) . . ?
C21 N4 Si2 134.43(17) . . ?
C21 N4 Co1 86.76(13) . . ?
Si2 N4 Co1 137.71(11) . . ?
C42 N5 C41 109.2(2) . . ?
C42 N5 C43 111.9(2) . . ?
C41 N5 C43 111.31(19) . . ?
C42 N5 Co1 105.86(15) . . ?
C41 N5 Co1 112.64(16) . . ?
C43 N5 Co1 105.81(14) . . ?
N2 C1 N1 115.4(2) . . ?
N2 C1 C2 122.5(2) . . ?
N1 C1 C2 122.2(2) . . ?
C3 C2 C7 118.8(2) . . ?
C3 C2 C1 121.0(2) . . ?
C7 C2 C1 120.1(2) . . ?
C2 C3 C4 120.7(3) . . ?
C5 C4 C3 119.6(4) . . ?
C6 C5 C4 120.7(3) . . ?
C5 C6 C7 119.9(3) . . ?
C2 C7 C6 120.2(3) . . ?
C9 C8 C13 120.5(3) . . ?
C9 C8 N1 118.9(2) . . ?
C13 C8 N1 120.3(2) . . ?
C10 C9 C8 118.4(3) . . ?
C10 C9 C15 120.6(3) . . ?
C8 C9 C15 121.0(3) . . ?
C11 C10 C9 121.7(4) . . ?
C10 C11 C12 119.5(3) . . ?
C11 C12 C13 121.3(4) . . ?
C12 C13 C8 118.5(3) . . ?
C12 C13 C14 120.2(3) . . ?
C8 C13 C14 121.2(2) . . ?
N4 C21 N3 114.6(2) . . ?
N4 C21 C22 123.3(2) . . ?
N3 C21 C22 121.9(2) . . ?
N4 C21 Co1 61.45(12) . . ?
N3 C21 Co1 53.55(11) . . ?
C22 C21 Co1 169.44(16) . . ?
C27 C22 C23 117.7(2) . . ?
C27 C22 C21 122.0(2) . . ?
C23 C22 C21 120.3(2) . . ?
C22 C23 C24 120.7(3) . . ?
C25 C24 C23 120.4(3) . . ?
C26 C25 C24 119.4(3) . . ?
C25 C26 C27 120.8(3) . . ?
C22 C27 C26 121.0(3) . . ?
C33 C28 C29 119.9(2) . . ?
C33 C28 N3 119.0(2) . . ?
C29 C28 N3 120.9(2) . . ?
C30 C29 C28 118.2(3) . . ?
C30 C29 C35 119.9(3) . . ?
C28 C29 C35 121.9(2) . . ?
C31 C30 C29 122.3(4) . . ?
C30 C31 C32 120.1(3) . . ?
C31 C32 C33 120.5(3) . . ?
C28 C33 C32 118.9(3) . . ?
C28 C33 C34 121.1(3) . . ?
C32 C33 C34 120.0(3) . . ?
N5 C43 C43 115.8(2) . 2_656 ?

loop_
_geom_bond_atom_site_label_1
_geom_bond_atom_site_label_2
_geom_bond_distance
_geom_bond_site_symmetry_2
_geom_bond_publ_flag
Co1 N3 2.0157(18) . ?
Co1 N1 2.0294(19) . ?
Co1 N5 2.159(2) . ?
Co1 N4 2.1980(19) . ?
Co1 N2 2.2456(19) . ?
Co1 C21 2.498(2) . ?
Si1 N2 1.725(2) . ?
Si1 C18 1.867(3) . ?
Si1 C17 1.867(3) . ?
Si1 C16 1.869(4) . ?
Si2 N4 1.722(2) . ?
Si2 C37 1.858(3) . ?
Si2 C36 1.865(4) . ?
Si2 C38 1.881(3) . ?
N1 C1 1.327(3) . ?
N1 C8 1.424(3) . ?
N2 C1 1.324(3) . ?
N3 C21 1.329(3) . ?
N3 C28 1.428(3) . ?
N4 C21 1.318(3) . ?
N5 C42 1.470(3) . ?
N5 C41 1.473(3) . ?
N5 C43 1.484(3) . ?
C1 C2 1.504(3) . ?
C2 C3 1.372(4) . ?
C2 C7 1.386(4) . ?
C3 C4 1.386(4) . ?
C4 C5 1.371(5) . ?
C5 C6 1.355(6) . ?
C6 C7 1.390(4) . ?
C8 C9 1.398(4) . ?
C8 C13 1.402(4) . ?
C9 C10 1.389(4) . ?
C9 C15 1.498(4) . ?
C10 C11 1.365(5) . ?
C11 C12 1.378(5) . ?
C12 C13 1.386(4) . ?
C13 C14 1.484(4) . ?
C21 C22 1.500(3) . ?
C22 C27 1.374(3) . ?
C22 C23 1.377(4) . ?
C23 C24 1.388(4) . ?
C24 C25 1.359(5) . ?
C25 C26 1.354(5) . ?
C26 C27 1.376(4) . ?
C28 C33 1.396(4) . ?
C28 C29 1.403(4) . ?
C29 C30 1.387(4) . ?
C29 C35 1.503(4) . ?
C30 C31 1.343(5) . ?
C31 C32 1.369(6) . ?
C32 C33 1.400(4) . ?
C33 C34 1.497(4) . ?
C43 C43 1.528(4) 2_656 ?
